data_7153272
loop_
_publ_author_name
'Boyd, D. R.'
'Sharma, N. D.'
'Sbircea, L.'
'Murphy, D.'
'Malone, J. F.'
'James, S. L.'
'Allen, C. C. R.'
'Hamilton, J. T. G.'

_publ_section_title
;
 Chemoenzymatic synthesis of chiral 2,2'-bipyridine ligands and their
 N-oxide derivatives: applications in the asymmetric aminolysis of
 epoxides and asymmetric allylation of aldehydes.
;
_journal_issue 5
_journal_name_full 'Organic &amp; biomolecular chemistry'
_journal_page_first 1081
_journal_page_last 1090
_journal_paper_doi 10.1039/b919894f
_journal_volume 8
_journal_year 2010
_chemical_absolute_configuration syn
_chemical_formula_moiety 'C26 H32 N2 O6'
_chemical_formula_sum 'C26 H32 N2 O6'
_chemical_formula_weight 468.54
_chemical_name_systematic
;
?
;
_space_group_IT_number 19
_symmetry_cell_setting orthorhombic
_symmetry_space_group_name_Hall 'P 2ac 2ab'
_symmetry_space_group_name_H-M 'P 21 21 21'
_atom_sites_solution_hydrogens difmap
_atom_sites_solution_primary direct
_atom_sites_solution_secondary difmap
_audit_creation_method SHELXL-97
_cell_angle_alpha 90.00
_cell_angle_beta 90.00
_cell_angle_gamma 90.00
_cell_formula_units_Z 8
_cell_length_a 14.1616(1)
_cell_length_b 14.2969(1)
_cell_length_c 22.8822(2)
_cell_measurement_reflns_used 101809
_cell_measurement_temperature 150(2)
_cell_measurement_theta_max 27.48
_cell_measurement_theta_min 2.91
_cell_volume 4632.89(6)
_computing_cell_refinement 'HKL Scalepack (Otwinowski & Minor 1997)'
_computing_data_collection 'Nonius COLLECT'
_computing_data_reduction 'Denzo & Scalepack (Otwinowski & Minor, 1997)'
_computing_molecular_graphics 'Bruker SHELXTL'
_computing_publication_material 'SHELXL-97 (Sheldrick, 1997)'
_computing_structure_refinement 'SHELXL-97 (Sheldrick, 1997)'
_computing_structure_solution 'SHELXS-97 (Sheldrick, 1990)'
_diffrn_ambient_temperature 150(2)
_diffrn_measured_fraction_theta_full 0.997
_diffrn_measured_fraction_theta_max 0.997
_diffrn_measurement_device_type KappaCCD
_diffrn_measurement_method KappaCCD
_diffrn_radiation_monochromator graphite
_diffrn_radiation_source 'fine-focus sealed tube'
_diffrn_radiation_type MoK\a
_diffrn_radiation_wavelength 0.71073
_diffrn_reflns_av_R_equivalents 0.0442
_diffrn_reflns_av_sigmaI/netI 0.0287
_diffrn_reflns_limit_h_max 18
_diffrn_reflns_limit_h_min -18
_diffrn_reflns_limit_k_max 18
_diffrn_reflns_limit_k_min -18
_diffrn_reflns_limit_l_max 29
_diffrn_reflns_limit_l_min -29
_diffrn_reflns_number 66883
_diffrn_reflns_theta_full 27.49
_diffrn_reflns_theta_max 27.49
_diffrn_reflns_theta_min 3.03
_exptl_absorpt_coefficient_mu 0.096
_exptl_absorpt_correction_T_max 0.963
_exptl_absorpt_correction_T_min 0.888
_exptl_absorpt_correction_type multi-scan
_exptl_absorpt_process_details 'sortav (Blessing, 1995)'
_exptl_crystal_colour colourless
_exptl_crystal_density_diffrn 1.343
_exptl_crystal_density_method 'not measured'
_exptl_crystal_description irregular
_exptl_crystal_F_000 2000
_exptl_crystal_size_max 0.50
_exptl_crystal_size_mid 0.30
_exptl_crystal_size_min 0.30
_refine_diff_density_max 0.487
_refine_diff_density_min -0.809
_refine_diff_density_rms 0.145
_refine_ls_abs_structure_details 'Flack H D (1983), Acta Cryst. A39, 876-881'
_refine_ls_abs_structure_Flack 0.5(8)
_refine_ls_extinction_coef 0.0179(11)
_refine_ls_extinction_expression Fc^*^=kFc[1+0.001xFc^2^\l^3^/sin(2\q)]^-1/4^
_refine_ls_extinction_method SHELXL
_refine_ls_goodness_of_fit_ref 1.155
_refine_ls_hydrogen_treatment constr
_refine_ls_matrix_type full
_refine_ls_number_parameters 656
_refine_ls_number_reflns 10614
_refine_ls_number_restraints 0
_refine_ls_restrained_S_all 1.155
_refine_ls_R_factor_all 0.0603
_refine_ls_R_factor_gt 0.0550
_refine_ls_shift/su_max 0.014
_refine_ls_shift/su_mean 0.001
_refine_ls_structure_factor_coef Fsqd
_refine_ls_weighting_details 'calc w=1/[\s^2^(Fo^2^)+(0.0601P)^2^+3.7018P] where P=(Fo^2^+2Fc^2^)/3'
_refine_ls_weighting_scheme calc
_refine_ls_wR_factor_gt 0.1431
_refine_ls_wR_factor_ref 0.1461
_reflns_number_gt 10001
_reflns_number_total 10614
_reflns_threshold_expression >2sigma(I)
_cod_data_source_file b919894f.txt
_cod_data_source_block 3Jp
_cod_original_sg_symbol_H-M P2(1)2(1)2(1)
_cod_database_code 7153272

loop_
_symmetry_equiv_pos_as_xyz
'x, y, z'
'-x+1/2, -y, z+1/2'
'x+1/2, -y+1/2, -z'
'-x, y+1/2, -z+1/2'

loop_
_atom_site_label
_atom_site_type_symbol
_atom_site_fract_x
_atom_site_fract_y
_atom_site_fract_z
_atom_site_U_iso_or_equiv
_atom_site_adp_type
_atom_site_occupancy
_atom_site_symmetry_multiplicity
_atom_site_calc_flag
_atom_site_refinement_flags
_atom_site_disorder_assembly
_atom_site_disorder_group
N1A N 0.33788(14) -0.68707(14) 0.91065(8) 0.0192(4) Uani 1 1 d . . .
O1A O 0.31250(13) -0.72340(12) 0.86075(7) 0.0238(4) Uani 1 1 d . . .
C2A C 0.33327(16) -0.73992(17) 0.96055(11) 0.0208(5) Uani 1 1 d . . .
C3A C 0.36230(17) -0.70377(19) 1.01388(11) 0.0235(5) Uani 1 1 d . . .
C31A C 0.3589(2) -0.7644(2) 1.06765(11) 0.0299(6) Uani 1 1 d . . .
H31A H 0.3730 -0.7264 1.1022 0.045 Uiso 1 1 calc R . .
H31B H 0.4058 -0.8145 1.0642 0.045 Uiso 1 1 calc R . .
H31C H 0.2958 -0.7918 1.0716 0.045 Uiso 1 1 calc R . .
C4A C 0.39340(17) -0.61172(19) 1.01649(11) 0.0240(5) Uani 1 1 d . . .
H4A H 0.4141 -0.5863 1.0526 0.029 Uiso 1 1 calc R . .
C4AA C 0.39426(17) -0.55653(18) 0.96620(11) 0.0215(5) Uani 1 1 d . . .
C5A C 0.4218(2) -0.45489(18) 0.96727(12) 0.0271(5) Uani 1 1 d . . .
H5A1 H 0.4625 -0.4429 1.0016 0.033 Uiso 1 1 calc R . .
H5A2 H 0.3643 -0.4161 0.9713 0.033 Uiso 1 1 calc R . .
C6A C 0.47411(19) -0.4267(2) 0.91195(12) 0.0292(6) Uani 1 1 d . . .
H6A1 H 0.4900 -0.3593 0.9138 0.035 Uiso 1 1 calc R . .
H6A2 H 0.5339 -0.4623 0.9092 0.035 Uiso 1 1 calc R . .
C7A C 0.41457(19) -0.44533(18) 0.85824(11) 0.0246(5) Uani 1 1 d . . .
H7A H 0.4539 -0.4367 0.8223 0.030 Uiso 1 1 calc R . .
O7A O 0.33718(14) -0.38077(12) 0.85739(8) 0.0267(4) Uani 1 1 d . . .
C8A C 0.36567(17) -0.54304(17) 0.85639(10) 0.0207(5) Uani 1 1 d . . .
H8A H 0.3939 -0.5821 0.8246 0.025 Uiso 1 1 calc R . .
O8A O 0.26954(13) -0.52176(13) 0.84283(9) 0.0286(4) Uani 1 1 d . . .
C8AA C 0.36728(16) -0.59535(17) 0.91283(10) 0.0199(5) Uani 1 1 d . . .
C9A C 0.2627(2) -0.42535(18) 0.82639(11) 0.0249(5) Uani 1 1 d . . .
C10A C 0.2736(2) -0.4141(2) 0.76080(11) 0.0310(6) Uani 1 1 d . . .
H10A H 0.2708 -0.3476 0.7506 0.046 Uiso 1 1 calc R . .
H10B H 0.2225 -0.4475 0.7409 0.046 Uiso 1 1 calc R . .
H10C H 0.3346 -0.4399 0.7485 0.046 Uiso 1 1 calc R . .
C11A C 0.1690(2) -0.3897(2) 0.84794(12) 0.0323(6) Uani 1 1 d . . .
H11A H 0.1667 -0.3942 0.8907 0.048 Uiso 1 1 calc R . .
H11B H 0.1181 -0.4274 0.8310 0.048 Uiso 1 1 calc R . .
H11C H 0.1611 -0.3243 0.8362 0.048 Uiso 1 1 calc R . .
N1B N 0.34845(14) -0.90826(15) 0.96220(9) 0.0230(4) Uani 1 1 d . B .
O1B O 0.43861(13) -0.89483(14) 0.96696(10) 0.0333(4) Uani 1 1 d . . .
C2B C 0.28980(17) -0.83421(18) 0.95511(10) 0.0213(5) Uani 1 1 d . . .
C3B C 0.19301(19) -0.8475(2) 0.94774(12) 0.0281(6) Uani 1 1 d . . .
C31B C 0.1284(2) -0.7650(2) 0.94040(16) 0.0389(7) Uani 1 1 d . . .
H31D H 0.0641 -0.7871 0.9326 0.058 Uiso 1 1 calc R . .
H31E H 0.1502 -0.7267 0.9075 0.058 Uiso 1 1 calc R . .
H31F H 0.1288 -0.7274 0.9762 0.058 Uiso 1 1 calc R . .
C4B C 0.1581(2) -0.9387(2) 0.94735(14) 0.0344(6) Uani 1 1 d . . .
H4B H 0.0930 -0.9495 0.9401 0.041 Uiso 1 1 calc R . .
C4AB C 0.2176(2) -1.0138(2) 0.95748(12) 0.0289(6) Uani 1 1 d . B .
C5B C 0.1793(2) -1.1123(2) 0.95980(15) 0.0393(7) Uani 1 1 d . . .
H5B1 H 0.1280 -1.1188 0.9307 0.047 Uiso 1 1 calc R . .
H5B2 H 0.1520 -1.1238 0.9990 0.047 Uiso 1 1 calc R . .
C6B C 0.2542(3) -1.1851(2) 0.94760(16) 0.0503(9) Uani 1 1 d . B .
H6B1 H 0.2741 -1.1808 0.9062 0.060 Uiso 1 1 calc R . .
H6B2 H 0.2276 -1.2483 0.9542 0.060 Uiso 1 1 calc R . .
C7B C 0.3393(2) -1.1711(2) 0.9869(2) 0.0597(12) Uani 1 1 d . . .
H7B H 0.3878 -1.2205 0.9793 0.072 Uiso 1 1 calc R A 2
O7B O 0.3097(2) -1.1739(2) 1.04610(14) 0.0751(11) Uani 1 1 d . B .
C8B C 0.3840(2) -1.0728(2) 0.98205(16) 0.0372(7) Uani 1 1 d . B .
H8B H 0.4367 -1.0734 0.9530 0.045 Uiso 1 1 calc R . .
O8B O 0.42031(15) -1.05920(15) 1.03960(11) 0.0419(6) Uani 1 1 d . . .
C8AB C 0.31297(19) -0.99839(18) 0.96622(11) 0.0249(5) Uani 1 1 d . . .
C9B C 0.3605(3) -1.1043(3) 1.0846(2) 0.0252(10) Uani 0.656(7) 1 d P B 1
C10B C 0.4220(5) -1.1571(5) 1.1275(4) 0.0358(15) Uani 0.656(7) 1 d P B 1
H10D H 0.4596 -1.2038 1.1065 0.054 Uiso 0.656(7) 1 calc PR B 1
H10E H 0.3820 -1.1885 1.1564 0.054 Uiso 0.656(7) 1 calc PR B 1
H10F H 0.4643 -1.1131 1.1474 0.054 Uiso 0.656(7) 1 calc PR B 1
C11B C 0.2932(3) -1.0355(3) 1.1142(2) 0.0361(12) Uani 0.656(7) 1 d P B 1
H11D H 0.2576 -1.0680 1.1448 0.054 Uiso 0.656(7) 1 calc PR B 1
H11E H 0.2493 -1.0101 1.0851 0.054 Uiso 0.656(7) 1 calc PR B 1
H11F H 0.3296 -0.9843 1.1316 0.054 Uiso 0.656(7) 1 calc PR B 1
C9B' C 0.4110(7) -1.1561(6) 1.0560(4) 0.036(2) Uani 0.344(7) 1 d P B 2
C10' C 0.3884(12) -1.1362(13) 1.1197(8) 0.049(4) Uani 0.344(7) 1 d P B 2
H10G H 0.4402 -1.1004 1.1372 0.074 Uiso 0.344(7) 1 calc PR B 2
H10H H 0.3807 -1.1954 1.1408 0.074 Uiso 0.344(7) 1 calc PR B 2
H10I H 0.3298 -1.0999 1.1222 0.074 Uiso 0.344(7) 1 calc PR B 2
C11' C 0.4977(7) -1.2152(7) 1.0459(5) 0.048(3) Uani 0.344(7) 1 d P B 2
H11G H 0.5181 -1.2086 1.0051 0.072 Uiso 0.344(7) 1 calc PR B 2
H11H H 0.4829 -1.2809 1.0539 0.072 Uiso 0.344(7) 1 calc PR B 2
H11I H 0.5485 -1.1944 1.0719 0.072 Uiso 0.344(7) 1 calc PR B 2
N1C N -0.07401(14) -1.08594(14) 0.84056(8) 0.0190(4) Uani 1 1 d . . .
O1C O -0.03414(12) -1.05942(14) 0.88930(7) 0.0244(4) Uani 1 1 d . . .
C2C C -0.02357(17) -1.08224(17) 0.78932(11) 0.0208(5) Uani 1 1 d . . .
C3C C -0.06274(19) -1.11298(17) 0.73714(11) 0.0237(5) Uani 1 1 d . . .
C31C C -0.0040(2) -1.1098(2) 0.68200(12) 0.0331(6) Uani 1 1 d . . .
H31G H 0.0221 -1.0469 0.6769 0.050 Uiso 1 1 calc R . .
H31H H -0.0438 -1.1255 0.6483 0.050 Uiso 1 1 calc R . .
H31I H 0.0477 -1.1551 0.6850 0.050 Uiso 1 1 calc R . .
C4C C -0.15510(19) -1.14511(17) 0.73716(11) 0.0230(5) Uani 1 1 d . . .
H4C H -0.1827 -1.1673 0.7019 0.028 Uiso 1 1 calc R . .
C4AC C -0.20766(17) -1.14492(16) 0.78860(10) 0.0208(5) Uani 1 1 d . . .
C5C C -0.30969(18) -1.17388(19) 0.78871(11) 0.0257(5) Uani 1 1 d . . .
H5C1 H -0.3210 -1.2182 0.7562 0.031 Uiso 1 1 calc R . .
H5C2 H -0.3498 -1.1182 0.7822 0.031 Uiso 1 1 calc R . .
C6C C -0.33756(19) -1.21998(18) 0.84611(12) 0.0269(5) Uani 1 1 d . . .
H6C1 H -0.4060 -1.2340 0.8456 0.032 Uiso 1 1 calc R . .
H6C2 H -0.3031 -1.2799 0.8503 0.032 Uiso 1 1 calc R . .
C7C C -0.31549(17) -1.15777(18) 0.89771(11) 0.0232(5) Uani 1 1 d . . .
H7C H -0.3272 -1.1929 0.9348 0.028 Uiso 1 1 calc R . .
O7C O -0.37508(12) -1.07701(13) 0.89579(8) 0.0253(4) Uani 1 1 d . . .
C8C C -0.21486(17) -1.11561(18) 0.89886(10) 0.0206(5) Uani 1 1 d . . .
H8C H -0.1753 -1.1493 0.9283 0.025 Uiso 1 1 calc R . .
O8C O -0.22897(12) -1.02087(13) 0.91701(8) 0.0275(4) Uani 1 1 d . . .
C8AC C -0.16626(17) -1.11618(16) 0.84052(10) 0.0195(4) Uani 1 1 d . . .
C9C C -0.32774(17) -1.00602(18) 0.92823(11) 0.0228(5) Uani 1 1 d . . .
C10C C -0.34774(19) -1.0147(2) 0.99325(11) 0.0303(6) Uani 1 1 d . . .
H10J H -0.4155 -1.0064 1.0003 0.046 Uiso 1 1 calc R . .
H10K H -0.3123 -0.9667 1.0145 0.046 Uiso 1 1 calc R . .
H10L H -0.3283 -1.0768 1.0069 0.046 Uiso 1 1 calc R . .
C11C C -0.3541(2) -0.9113(2) 0.90428(12) 0.0310(6) Uani 1 1 d . . .
H11J H -0.3355 -0.9074 0.8631 0.046 Uiso 1 1 calc R . .
H11K H -0.3215 -0.8625 0.9266 0.046 Uiso 1 1 calc R . .
H11L H -0.4225 -0.9024 0.9076 0.046 Uiso 1 1 calc R . .
N1D N 0.14703(15) -1.09774(14) 0.78960(9) 0.0216(4) Uani 1 1 d . . .
O1D O 0.13234(14) -1.18723(13) 0.78815(10) 0.0313(4) Uani 1 1 d . . .
C2D C 0.07118(17) -1.03818(17) 0.79290(10) 0.0217(5) Uani 1 1 d . . .
C3D C 0.08479(19) -0.94197(18) 0.79514(11) 0.0255(5) Uani 1 1 d . . .
C31D C 0.0004(2) -0.8776(2) 0.79933(15) 0.0356(7) Uani 1 1 d . . .
H31J H 0.0219 -0.8135 0.8065 0.053 Uiso 1 1 calc R . .
H31K H -0.0403 -0.8978 0.8316 0.053 Uiso 1 1 calc R . .
H31L H -0.0352 -0.8797 0.7626 0.053 Uiso 1 1 calc R . .
C4D C 0.1758(2) -0.90715(18) 0.79325(13) 0.0297(6) Uani 1 1 d . . .
H4D H 0.1859 -0.8415 0.7949 0.036 Uiso 1 1 calc R . .
C4AD C 0.25251(18) -0.96744(18) 0.78895(11) 0.0243(5) Uani 1 1 d . . .
C5D C 0.35243(19) -0.93016(19) 0.78673(13) 0.0304(6) Uani 1 1 d . . .
H5D1 H 0.3704 -0.9185 0.7455 0.036 Uiso 1 1 calc R . .
H5D2 H 0.3554 -0.8698 0.8079 0.036 Uiso 1 1 calc R . .
C6D C 0.4212(2) -0.9976(2) 0.81358(13) 0.0335(6) Uani 1 1 d . . .
H6D1 H 0.4089 -1.0019 0.8561 0.040 Uiso 1 1 calc R . .
H6D2 H 0.4862 -0.9733 0.8083 0.040 Uiso 1 1 calc R . .
C7D C 0.41463(19) -1.0938(2) 0.78700(14) 0.0319(6) Uani 1 1 d . . .
H7D H 0.4557 -1.1380 0.8093 0.038 Uiso 1 1 calc R . .
O7D O 0.44548(14) -1.08924(14) 0.72843(9) 0.0343(5) Uani 1 1 d . . .
C8D C 0.31404(18) -1.13543(18) 0.78145(12) 0.0271(5) Uani 1 1 d . . .
H8D H 0.3048 -1.1853 0.8116 0.033 Uiso 1 1 calc R . .
O8D O 0.31168(13) -1.17617(14) 0.72395(9) 0.0296(4) Uani 1 1 d . . .
C8AD C 0.23750(17) -1.06331(17) 0.78686(11) 0.0223(5) Uani 1 1 d . . .
C9D C 0.40520(19) -1.1696(2) 0.70051(13) 0.0303(6) Uani 1 1 d . . .
C10D C 0.4628(2) -1.2566(2) 0.71259(17) 0.0425(8) Uani 1 1 d . . .
H10M H 0.5272 -1.2478 0.6978 0.064 Uiso 1 1 calc R . .
H10N H 0.4338 -1.3103 0.6930 0.064 Uiso 1 1 calc R . .
H10O H 0.4649 -1.2681 0.7548 0.064 Uiso 1 1 calc R . .
C11D C 0.3947(2) -1.1516(3) 0.63562(14) 0.0422(8) Uani 1 1 d . . .
H11M H 0.3623 -1.0919 0.6295 0.063 Uiso 1 1 calc R . .
H11N H 0.3578 -1.2021 0.6179 0.063 Uiso 1 1 calc R . .
H11O H 0.4574 -1.1493 0.6175 0.063 Uiso 1 1 calc R . .

loop_
_atom_site_aniso_label
_atom_site_aniso_U_11
_atom_site_aniso_U_22
_atom_site_aniso_U_33
_atom_site_aniso_U_23
_atom_site_aniso_U_13
_atom_site_aniso_U_12
N1A 0.0196(9) 0.0199(9) 0.0181(9) -0.0008(8) 0.0002(7) -0.0003(8)
O1A 0.0306(9) 0.0233(8) 0.0175(8) -0.0030(6) -0.0033(7) -0.0030(7)
C2A 0.0176(10) 0.0233(12) 0.0216(11) 0.0023(9) 0.0005(9) 0.0009(9)
C3A 0.0175(11) 0.0311(13) 0.0220(11) 0.0027(10) 0.0005(9) 0.0024(10)
C31A 0.0332(14) 0.0336(14) 0.0228(12) 0.0049(10) -0.0040(11) -0.0025(12)
C4A 0.0193(11) 0.0310(13) 0.0216(11) -0.0043(10) -0.0022(9) 0.0038(10)
C4AA 0.0183(10) 0.0240(12) 0.0222(11) -0.0028(9) -0.0006(9) 0.0024(9)
C5A 0.0308(13) 0.0245(13) 0.0260(12) -0.0041(10) -0.0012(10) -0.0017(10)
C6A 0.0259(12) 0.0262(13) 0.0354(14) -0.0034(11) 0.0006(11) -0.0084(10)
C7A 0.0277(12) 0.0211(12) 0.0251(12) -0.0002(10) 0.0052(10) -0.0036(10)
O7A 0.0336(10) 0.0197(8) 0.0266(9) -0.0004(7) -0.0036(8) -0.0024(8)
C8A 0.0225(11) 0.0198(11) 0.0198(11) -0.0021(9) 0.0018(9) -0.0023(9)
O8A 0.0254(9) 0.0217(9) 0.0386(10) 0.0088(8) -0.0062(8) -0.0023(7)
C8AA 0.0186(10) 0.0216(11) 0.0194(10) -0.0021(9) 0.0028(8) 0.0005(9)
C9A 0.0327(13) 0.0192(11) 0.0228(11) 0.0049(9) -0.0007(10) -0.0025(10)
C10A 0.0421(15) 0.0300(14) 0.0207(12) 0.0015(10) -0.0016(11) -0.0041(12)
C11A 0.0331(14) 0.0348(14) 0.0289(13) 0.0037(11) -0.0006(11) 0.0072(12)
N1B 0.0198(10) 0.0237(10) 0.0253(10) -0.0008(8) 0.0028(8) -0.0025(8)
O1B 0.0182(8) 0.0296(10) 0.0521(12) 0.0043(9) 0.0041(8) -0.0020(8)
C2B 0.0222(11) 0.0232(12) 0.0186(11) 0.0032(9) 0.0006(9) -0.0011(9)
C3B 0.0224(12) 0.0317(14) 0.0302(13) 0.0109(11) -0.0047(10) -0.0010(10)
C31B 0.0238(13) 0.0348(16) 0.0582(19) 0.0159(14) -0.0058(13) 0.0009(12)
C4B 0.0230(12) 0.0370(15) 0.0433(16) 0.0134(13) -0.0113(11) -0.0087(11)
C4AB 0.0307(13) 0.0283(13) 0.0278(12) 0.0083(11) -0.0054(10) -0.0088(11)
C5B 0.0387(16) 0.0316(15) 0.0477(17) 0.0158(13) -0.0193(14) -0.0145(13)
C6B 0.077(3) 0.0308(16) 0.0433(18) -0.0092(14) 0.0155(17) -0.0197(17)
C7B 0.0307(16) 0.0185(13) 0.130(4) -0.0040(19) 0.018(2) -0.0006(12)
O7B 0.0633(17) 0.079(2) 0.083(2) 0.0588(17) -0.0457(16) -0.0488(16)
C8B 0.0283(14) 0.0220(13) 0.061(2) -0.0001(13) 0.0129(13) -0.0012(11)
O8B 0.0263(10) 0.0295(11) 0.0701(15) 0.0204(10) -0.0040(10) -0.0032(8)
C8AB 0.0256(12) 0.0245(12) 0.0248(11) -0.0016(10) 0.0033(10) -0.0031(10)
C9B 0.0260(19) 0.0215(19) 0.028(2) 0.0039(17) -0.0039(17) -0.0054(16)
C10B 0.037(4) 0.032(3) 0.039(3) 0.014(2) -0.010(3) -0.009(3)
C11B 0.032(2) 0.038(3) 0.038(2) -0.0030(19) -0.0019(18) -0.0045(19)
C9B' 0.040(5) 0.020(4) 0.046(5) 0.011(3) -0.021(4) -0.005(3)
C10' 0.049(10) 0.048(10) 0.052(9) 0.007(8) -0.010(8) -0.018(7)
C11' 0.035(5) 0.031(5) 0.079(8) 0.008(5) -0.025(5) 0.008(4)
N1C 0.0205(9) 0.0193(9) 0.0173(9) -0.0005(7) -0.0015(7) 0.0001(8)
O1C 0.0203(8) 0.0349(10) 0.0180(8) -0.0052(7) -0.0034(7) -0.0039(7)
C2C 0.0226(11) 0.0192(11) 0.0206(11) 0.0002(9) 0.0032(9) 0.0005(9)
C3C 0.0309(13) 0.0180(11) 0.0221(11) -0.0016(9) 0.0014(10) 0.0001(10)
C31C 0.0389(15) 0.0324(14) 0.0278(13) -0.0048(11) 0.0083(12) -0.0038(12)
C4C 0.0303(13) 0.0182(11) 0.0203(11) -0.0021(9) -0.0031(10) 0.0004(10)
C4AC 0.0233(11) 0.0180(11) 0.0210(11) 0.0009(9) -0.0047(9) 0.0004(9)
C5C 0.0255(12) 0.0252(12) 0.0265(12) -0.0050(10) -0.0033(10) -0.0020(10)
C6C 0.0219(12) 0.0246(12) 0.0341(14) 0.0008(10) -0.0037(10) -0.0045(10)
C7C 0.0194(11) 0.0266(12) 0.0236(11) 0.0043(9) 0.0013(9) -0.0014(9)
O7C 0.0189(8) 0.0288(9) 0.0281(9) 0.0002(8) -0.0036(7) 0.0003(7)
C8C 0.0178(11) 0.0240(12) 0.0199(11) -0.0007(9) -0.0004(9) 0.0013(9)
O8C 0.0185(8) 0.0293(10) 0.0346(9) -0.0082(8) 0.0060(7) -0.0016(7)
C8AC 0.0196(11) 0.0189(10) 0.0201(10) 0.0017(9) -0.0013(9) 0.0016(9)
C9C 0.0167(11) 0.0279(12) 0.0237(11) -0.0033(9) 0.0009(9) 0.0001(9)
C10C 0.0256(13) 0.0418(15) 0.0237(12) 0.0018(11) 0.0007(10) -0.0009(12)
C11C 0.0346(14) 0.0304(14) 0.0280(13) 0.0008(11) 0.0016(11) 0.0041(11)
N1D 0.0236(10) 0.0181(10) 0.0233(10) -0.0008(8) 0.0031(8) -0.0005(8)
O1D 0.0283(9) 0.0163(8) 0.0492(12) 0.0024(8) 0.0042(9) -0.0028(7)
C2D 0.0231(11) 0.0224(12) 0.0196(11) -0.0014(9) 0.0041(9) -0.0018(9)
C3D 0.0280(13) 0.0222(12) 0.0263(12) -0.0047(10) 0.0047(10) 0.0005(10)
C31D 0.0291(14) 0.0241(13) 0.0535(18) -0.0054(13) 0.0042(13) 0.0022(11)
C4D 0.0305(13) 0.0175(11) 0.0410(15) -0.0034(11) 0.0067(11) -0.0020(10)
C4AD 0.0249(12) 0.0254(13) 0.0225(11) -0.0023(10) 0.0058(9) -0.0025(10)
C5D 0.0256(13) 0.0234(12) 0.0421(15) -0.0069(11) 0.0076(11) -0.0065(10)
C6D 0.0252(13) 0.0381(16) 0.0371(15) -0.0116(12) -0.0024(11) -0.0066(12)
C7D 0.0215(12) 0.0311(14) 0.0431(16) -0.0038(12) -0.0031(11) 0.0005(11)
O7D 0.0261(9) 0.0322(10) 0.0447(11) -0.0136(9) 0.0072(8) -0.0060(8)
C8D 0.0220(12) 0.0221(12) 0.0373(14) -0.0017(10) -0.0021(11) 0.0000(10)
O8D 0.0198(8) 0.0277(9) 0.0414(11) -0.0101(8) 0.0069(8) -0.0031(8)
C8AD 0.0223(11) 0.0218(12) 0.0227(11) -0.0005(9) 0.0027(9) -0.0003(9)
C9D 0.0226(12) 0.0322(14) 0.0362(14) -0.0064(12) 0.0043(11) -0.0014(11)
C10D 0.0279(14) 0.0357(16) 0.064(2) -0.0137(16) -0.0023(14) 0.0024(12)
C11D 0.0391(17) 0.051(2) 0.0367(16) -0.0001(14) 0.0038(13) -0.0143(15)

loop_
_atom_type_symbol
_atom_type_description
_atom_type_scat_dispersion_real
_atom_type_scat_dispersion_imag
_atom_type_scat_source
C C 0.0033 0.0016 'International Tables Vol C Tables 4.2.6.8 and 6.1.1.4'
H H 0.0000 0.0000 'International Tables Vol C Tables 4.2.6.8 and 6.1.1.4'
N N 0.0061 0.0033 'International Tables Vol C Tables 4.2.6.8 and 6.1.1.4'
O O 0.0106 0.0060 'International Tables Vol C Tables 4.2.6.8 and 6.1.1.4'

loop_
_geom_angle_atom_site_label_1
_geom_angle_atom_site_label_2
_geom_angle_atom_site_label_3
_geom_angle
O1A N1A C2A 119.8(2)
O1A N1A C8AA 119.61(19)
C2A N1A C8AA 120.6(2)
N1A C2A C3A 120.9(2)
N1A C2A C2B 116.7(2)
C3A C2A C2B 122.3(2)
C2A C3A C4A 119.0(2)
C2A C3A C31A 119.7(2)
C4A C3A C31A 121.4(2)
C3A C31A H31A 109.5
C3A C31A H31B 109.5
H31A C31A H31B 109.5
C3A C31A H31C 109.5
H31A C31A H31C 109.5
H31B C31A H31C 109.5
C3A C4A C4AA 120.2(2)
C3A C4A H4A 119.9
C4AA C4A H4A 119.9
C8AA C4AA C4A 119.6(2)
C8AA C4AA C5A 118.0(2)
C4A C4AA C5A 122.4(2)
C4AA C5A C6A 111.6(2)
C4AA C5A H5A1 109.3
C6A C5A H5A1 109.3
C4AA C5A H5A2 109.3
C6A C5A H5A2 109.3
H5A1 C5A H5A2 108.0
C7A C6A C5A 110.9(2)
C7A C6A H6A1 109.5
C5A C6A H6A1 109.5
C7A C6A H6A2 109.5
C5A C6A H6A2 109.5
H6A1 C6A H6A2 108.0
O7A C7A C6A 108.9(2)
O7A C7A C8A 103.7(2)
C6A C7A C8A 115.3(2)
O7A C7A H7A 109.6
C6A C7A H7A 109.6
C8A C7A H7A 109.6
C9A O7A C7A 106.58(19)
O8A C8A C8AA 108.00(19)
O8A C8A C7A 103.78(19)
C8AA C8A C7A 114.7(2)
O8A C8A H8A 110.0
C8AA C8A H8A 110.0
C7A C8A H8A 110.0
C8A O8A C9A 109.03(19)
N1A C8AA C4AA 119.6(2)
N1A C8AA C8A 116.2(2)
C4AA C8AA C8A 124.2(2)
O7A C9A O8A 104.5(2)
O7A C9A C11A 109.8(2)
O8A C9A C11A 107.4(2)
O7A C9A C10A 111.7(2)
O8A C9A C10A 110.8(2)
C11A C9A C10A 112.2(2)
C9A C10A H10A 109.5
C9A C10A H10B 109.5
H10A C10A H10B 109.5
C9A C10A H10C 109.5
H10A C10A H10C 109.5
H10B C10A H10C 109.5
C9A C11A H11A 109.5
C9A C11A H11B 109.5
H11A C11A H11B 109.5
C9A C11A H11C 109.5
H11A C11A H11C 109.5
H11B C11A H11C 109.5
O1B N1B C2B 119.9(2)
O1B N1B C8AB 119.3(2)
C2B N1B C8AB 120.8(2)
N1B C2B C3B 120.7(2)
N1B C2B C2A 116.4(2)
C3B C2B C2A 122.7(2)
C2B C3B C4B 118.4(3)
C2B C3B C31B 120.4(3)
C4B C3B C31B 121.2(2)
C3B C31B H31D 109.5
C3B C31B H31E 109.5
H31D C31B H31E 109.5
C3B C31B H31F 109.5
H31D C31B H31F 109.5
H31E C31B H31F 109.5
C4AB C4B C3B 120.6(2)
C4AB C4B H4B 119.7
C3B C4B H4B 119.7
C8AB C4AB C4B 119.7(3)
C8AB C4AB C5B 119.6(3)
C4B C4AB C5B 120.7(3)
C4AB C5B C6B 112.6(3)
C4AB C5B H5B1 109.1
C6B C5B H5B1 109.1
C4AB C5B H5B2 109.1
C6B C5B H5B2 109.1
H5B1 C5B H5B2 107.8
C5B C6B C7B 110.9(3)
C5B C6B H6B1 109.5
C7B C6B H6B1 109.5
C5B C6B H6B2 109.5
C7B C6B H6B2 109.5
H6B1 C6B H6B2 108.0
O7B C7B C6B 109.1(3)
O7B C7B C8B 102.4(3)
C6B C7B C8B 113.8(3)
O7B C7B C9B' 50.5(4)
C6B C7B C9B' 159.6(4)
C8B C7B C9B' 74.8(3)
O7B C7B H7B 110.4
C6B C7B H7B 110.4
C8B C7B H7B 110.4
C9B' C7B H7B 81.8
C7B O7B C9B' 81.6(5)
C7B O7B C9B 113.4(3)
C9B' O7B C9B 48.2(4)
O8B C8B C8AB 111.5(2)
O8B C8B C7B 101.9(3)
C8AB C8B C7B 112.7(3)
O8B C8B H8B 110.2
C8AB C8B H8B 110.2
C7B C8B H8B 110.2
C8B O8B C9B' 94.4(4)
C8B O8B C9B 112.0(2)
C9B' O8B C9B 49.3(5)
C4AB C8AB N1B 119.5(2)
C4AB C8AB C8B 125.0(2)
N1B C8AB C8B 115.5(2)
O8B C9B O7B 98.9(3)
O8B C9B C10B 109.8(5)
O7B C9B C10B 108.9(4)
O8B C9B C11B 112.6(3)
O7B C9B C11B 112.7(4)
C10B C9B C11B 113.1(5)
O8B C9B' O7B 102.4(5)
O8B C9B' C11' 115.1(8)
O7B C9B' C11' 132.2(7)
O8B C9B' C10' 95.1(9)
O7B C9B' C10' 88.6(9)
C11' C9B' C10' 115.1(10)
O8B C9B' C7B 86.5(4)
O7B C9B' C7B 47.9(3)
C11' C9B' C7B 104.2(7)
C10' C9B' C7B 135.2(9)
C9B' C10' H10G 109.5
C9B' C10' H10H 109.5
H10G C10' H10H 109.5
C9B' C10' H10I 109.5
H10G C10' H10I 109.5
H10H C10' H10I 109.5
C9B' C11' H11G 109.5
C9B' C11' H11H 109.5
H11G C11' H11H 109.5
C9B' C11' H11I 109.5
H11G C11' H11I 109.5
H11H C11' H11I 109.5
O1C N1C C2C 119.51(19)
O1C N1C C8AC 120.15(19)
C2C N1C C8AC 120.3(2)
N1C C2C C3C 120.9(2)
N1C C2C C2D 116.0(2)
C3C C2C C2D 122.9(2)
C4C C3C C2C 118.8(2)
C4C C3C C31C 122.0(2)
C2C C3C C31C 119.2(2)
C3C C31C H31G 109.5
C3C C31C H31H 109.5
H31G C31C H31H 109.5
C3C C31C H31I 109.5
H31G C31C H31I 109.5
H31H C31C H31I 109.5
C3C C4C C4AC 120.3(2)
C3C C4C H4C 119.9
C4AC C4C H4C 119.9
C8AC C4AC C4C 119.9(2)
C8AC C4AC C5C 119.1(2)
C4C C4AC C5C 121.0(2)
C4AC C5C C6C 111.7(2)
C4AC C5C H5C1 109.3
C6C C5C H5C1 109.3
C4AC C5C H5C2 109.3
C6C C5C H5C2 109.3
H5C1 C5C H5C2 107.9
C7C C6C C5C 111.5(2)
C7C C6C H6C1 109.3
C5C C6C H6C1 109.3
C7C C6C H6C2 109.3
C5C C6C H6C2 109.3
H6C1 C6C H6C2 108.0
O7C C7C C6C 109.2(2)
O7C C7C C8C 103.26(19)
C6C C7C C8C 115.7(2)
O7C C7C H7C 109.5
C6C C7C H7C 109.5
C8C C7C H7C 109.5
C9C O7C C7C 106.33(18)
O8C C8C C8AC 109.1(2)
O8C C8C C7C 104.18(18)
C8AC C8C C7C 113.9(2)
O8C C8C H8C 109.8
C8AC C8C H8C 109.8
C7C C8C H8C 109.8
C8C O8C C9C 109.12(18)
N1C C8AC C4AC 119.7(2)
N1C C8AC C8C 115.6(2)
C4AC C8AC C8C 124.7(2)
O7C C9C O8C 105.04(19)
O7C C9C C11C 109.5(2)
O8C C9C C11C 108.0(2)
O7C C9C C10C 111.3(2)
O8C C9C C10C 110.1(2)
C11C C9C C10C 112.5(2)
C9C C10C H10J 109.5
C9C C10C H10K 109.5
H10J C10C H10K 109.5
C9C C10C H10L 109.5
H10J C10C H10L 109.5
H10K C10C H10L 109.5
C9C C11C H11J 109.5
C9C C11C H11K 109.5
H11J C11C H11K 109.5
C9C C11C H11L 109.5
H11J C11C H11L 109.5
H11K C11C H11L 109.5
O1D N1D C2D 119.2(2)
O1D N1D C8AD 120.1(2)
C2D N1D C8AD 120.7(2)
N1D C2D C3D 120.5(2)
N1D C2D C2C 116.2(2)
C3D C2D C2C 123.2(2)
C4D C3D C2D 119.0(2)
C4D C3D C31D 121.3(2)
C2D C3D C31D 119.7(2)
C3D C31D H31J 109.5
C3D C31D H31K 109.5
H31J C31D H31K 109.5
C3D C31D H31L 109.5
H31J C31D H31L 109.5
H31K C31D H31L 109.5
C3D C4D C4AD 120.5(2)
C3D C4D H4D 119.7
C4AD C4D H4D 119.7
C8AD C4AD C4D 119.7(2)
C8AD C4AD C5D 119.3(2)
C4D C4AD C5D 121.0(2)
C6D C5D C4AD 111.5(2)
C6D C5D H5D1 109.3
C4AD C5D H5D1 109.3
C6D C5D H5D2 109.3
C4AD C5D H5D2 109.3
H5D1 C5D H5D2 108.0
C5D C6D C7D 112.3(2)
C5D C6D H6D1 109.1
C7D C6D H6D1 109.1
C5D C6D H6D2 109.1
C7D C6D H6D2 109.1
H6D1 C6D H6D2 107.9
O7D C7D C6D 108.8(2)
O7D C7D C8D 103.0(2)
C6D C7D C8D 116.2(2)
O7D C7D H7D 109.5
C6D C7D H7D 109.5
C8D C7D H7D 109.5
C7D O7D C9D 105.3(2)
O8D C8D C8AD 109.7(2)
O8D C8D C7D 104.6(2)
C8AD C8D C7D 113.1(2)
O8D C8D H8D 109.8
C8AD C8D H8D 109.8
C7D C8D H8D 109.8
C9D O8D C8D 107.10(19)
N1D C8AD C4AD 119.7(2)
N1D C8AD C8D 115.5(2)
C4AD C8AD C8D 124.8(2)
O7D C9D O8D 104.7(2)
O7D C9D C11D 109.9(3)
O8D C9D C11D 106.7(2)
O7D C9D C10D 111.3(2)
O8D C9D C10D 112.1(2)
C11D C9D C10D 111.8(3)
C9D C10D H10M 109.5
C9D C10D H10N 109.5
H10M C10D H10N 109.5
C9D C10D H10O 109.5
H10M C10D H10O 109.5
H10N C10D H10O 109.5
C9D C11D H11M 109.5
C9D C11D H11N 109.5
H11M C11D H11N 109.5
C9D C11D H11O 109.5
H11M C11D H11O 109.5
H11N C11D H11O 109.5

loop_
_geom_bond_atom_site_label_1
_geom_bond_atom_site_label_2
_geom_bond_distance
N1A O1A 1.305(3)
N1A C2A 1.371(3)
N1A C8AA 1.377(3)
C2A C3A 1.388(3)
C2A C2B 1.487(3)
C3A C4A 1.389(4)
C3A C31A 1.506(4)
C31A H31A 0.9800
C31A H31B 0.9800
C31A H31C 0.9800
C4A C4AA 1.395(4)
C4A H4A 0.9500
C4AA C8AA 1.395(3)
C4AA C5A 1.505(4)
C5A C6A 1.522(4)
C5A H5A1 0.9900
C5A H5A2 0.9900
C6A C7A 1.514(4)
C6A H6A1 0.9900
C6A H6A2 0.9900
C7A O7A 1.433(3)
C7A C8A 1.560(3)
C7A H7A 1.0000
O7A C9A 1.422(3)
C8A O8A 1.429(3)
C8A C8AA 1.492(3)
C8A H8A 1.0000
O8A C9A 1.432(3)
C9A C11A 1.505(4)
C9A C10A 1.517(3)
C10A H10A 0.9800
C10A H10B 0.9800
C10A H10C 0.9800
C11A H11A 0.9800
C11A H11B 0.9800
C11A H11C 0.9800
N1B O1B 1.296(3)
N1B C2B 1.355(3)
N1B C8AB 1.386(3)
C2B C3B 1.394(3)
C3B C4B 1.395(4)
C3B C31B 1.502(4)
C31B H31D 0.9800
C31B H31E 0.9800
C31B H31F 0.9800
C4B C4AB 1.384(4)
C4B H4B 0.9500
C4AB C8AB 1.383(4)
C4AB C5B 1.510(4)
C5B C6B 1.512(5)
C5B H5B1 0.9900
C5B H5B2 0.9900
C6B C7B 1.516(6)
C6B H6B1 0.9900
C6B H6B2 0.9900
C7B O7B 1.419(6)
C7B C8B 1.545(4)
C7B C9B' 1.893(10)
C7B H7B 1.0000
O7B C9B' 1.476(9)
O7B C9B 1.511(5)
C8B O8B 1.427(4)
C8B C8AB 1.508(4)
C8B H8B 1.0000
O8B C9B' 1.442(8)
O8B C9B 1.480(5)
C9B C10B 1.515(7)
C9B C11B 1.528(6)
C10B H10D 0.9800
C10B H10E 0.9800
C10B H10F 0.9800
C11B H11D 0.9800
C11B H11E 0.9800
C11B H11F 0.9800
C9B' C11' 1.508(13)
C9B' C10' 1.52(2)
C10' H10G 0.9800
C10' H10H 0.9800
C10' H10I 0.9800
C11' H11G 0.9800
C11' H11H 0.9800
C11' H11I 0.9800
N1C O1C 1.306(3)
N1C C2C 1.374(3)
N1C C8AC 1.376(3)
C2C C3C 1.388(3)
C2C C2D 1.485(3)
C3C C4C 1.386(4)
C3C C31C 1.512(4)
C31C H31G 0.9800
C31C H31H 0.9800
C31C H31I 0.9800
C4C C4AC 1.393(3)
C4C H4C 0.9500
C4AC C8AC 1.387(3)
C4AC C5C 1.503(3)
C5C C6C 1.522(4)
C5C H5C1 0.9900
C5C H5C2 0.9900
C6C C7C 1.511(4)
C6C H6C1 0.9900
C6C H6C2 0.9900
C7C O7C 1.431(3)
C7C C8C 1.548(3)
C7C H7C 1.0000
O7C C9C 1.425(3)
C8C O8C 1.431(3)
C8C C8AC 1.502(3)
C8C H8C 1.0000
O8C C9C 1.438(3)
C9C C11C 1.508(4)
C9C C10C 1.520(3)
C10C H10J 0.9800
C10C H10K 0.9800
C10C H10L 0.9800
C11C H11J 0.9800
C11C H11K 0.9800
C11C H11L 0.9800
N1D O1D 1.297(3)
N1D C2D 1.373(3)
N1D C8AD 1.374(3)
C2D C3D 1.390(4)
C3D C4D 1.382(4)
C3D C31D 1.512(4)
C31D H31J 0.9800
C31D H31K 0.9800
C31D H31L 0.9800
C4D C4AD 1.391(4)
C4D H4D 0.9500
C4AD C8AD 1.388(4)
C4AD C5D 1.513(4)
C5D C6D 1.502(4)
C5D H5D1 0.9900
C5D H5D2 0.9900
C6D C7D 1.507(4)
C6D H6D1 0.9900
C6D H6D2 0.9900
C7D O7D 1.411(4)
C7D C8D 1.549(4)
C7D H7D 1.0000
O7D C9D 1.432(3)
C8D O8D 1.439(3)
C8D C8AD 1.501(3)
C8D H8D 1.0000
O8D C9D 1.432(3)
C9D C11D 1.514(4)
C9D C10D 1.514(4)
C10D H10M 0.9800
C10D H10N 0.9800
C10D H10O 0.9800
C11D H11M 0.9800
C11D H11N 0.9800
C11D H11O 0.9800

loop_
_geom_torsion_atom_site_label_1
_geom_torsion_atom_site_label_2
_geom_torsion_atom_site_label_3
_geom_torsion_atom_site_label_4
_geom_torsion
O1A N1A C2A C3A 178.2(2)
C8AA N1A C2A C3A -3.1(3)
O1A N1A C2A C2B -5.9(3)
C8AA N1A C2A C2B 172.8(2)
N1A C2A C3A C4A 2.1(4)
C2B C2A C3A C4A -173.5(2)
N1A C2A C3A C31A -178.3(2)
C2B C2A C3A C31A 6.1(4)
C2A C3A C4A C4AA 0.7(4)
C31A C3A C4A C4AA -178.9(2)
C3A C4A C4AA C8AA -2.5(4)
C3A C4A C4AA C5A 176.3(2)
C8AA C4AA C5A C6A -36.2(3)
C4A C4AA C5A C6A 145.0(2)
C4AA C5A C6A C7A 58.1(3)
C5A C6A C7A O7A 69.7(3)
C5A C6A C7A C8A -46.3(3)
C6A C7A O7A C9A -152.5(2)
C8A C7A O7A C9A -29.3(2)
O7A C7A C8A O8A 11.4(2)
C6A C7A C8A O8A 130.3(2)
O7A C7A C8A C8AA -106.3(2)
C6A C7A C8A C8AA 12.6(3)
C8AA C8A O8A C9A 132.7(2)
C7A C8A O8A C9A 10.5(2)
O1A N1A C8AA C4AA 179.9(2)
C2A N1A C8AA C4AA 1.2(3)
O1A N1A C8AA C8A 1.3(3)
C2A N1A C8AA C8A -177.4(2)
C4A C4AA C8AA N1A 1.6(3)
C5A C4AA C8AA N1A -177.3(2)
C4A C4AA C8AA C8A -179.9(2)
C5A C4AA C8AA C8A 1.2(4)
O8A C8A C8AA N1A 74.4(3)
C7A C8A C8AA N1A -170.4(2)
O8A C8A C8AA C4AA -104.2(3)
C7A C8A C8AA C4AA 11.0(3)
C7A O7A C9A O8A 36.4(2)
C7A O7A C9A C11A 151.4(2)
C7A O7A C9A C10A -83.4(2)
C8A O8A C9A O7A -28.9(3)
C8A O8A C9A C11A -145.5(2)
C8A O8A C9A C10A 91.6(3)
O1B N1B C2B C3B 177.6(2)
C8AB N1B C2B C3B -4.4(4)
O1B N1B C2B C2A -7.2(3)
C8AB N1B C2B C2A 170.8(2)
N1A C2A C2B N1B 112.1(2)
C3A C2A C2B N1B -72.1(3)
N1A C2A C2B C3B -72.8(3)
C3A C2A C2B C3B 103.0(3)
N1B C2B C3B C4B -0.5(4)
C2A C2B C3B C4B -175.4(2)
N1B C2B C3B C31B 179.5(3)
C2A C2B C3B C31B 4.6(4)
C2B C3B C4B C4AB 3.7(4)
C31B C3B C4B C4AB -176.3(3)
C3B C4B C4AB C8AB -2.1(4)
C3B C4B C4AB C5B 177.2(3)
C8AB C4AB C5B C6B -23.1(4)
C4B C4AB C5B C6B 157.6(3)
C4AB C5B C6B C7B 52.5(4)
C5B C6B C7B O7B 57.0(4)
C5B C6B C7B C8B -56.7(4)
C5B C6B C7B C9B' 54.5(11)
C6B C7B O7B C9B' -178.8(4)
C8B C7B O7B C9B' -57.9(4)
C6B C7B O7B C9B -141.7(3)
C8B C7B O7B C9B -20.8(4)
C9B' C7B O7B C9B 37.1(4)
O7B C7B C8B O8B 31.5(3)
C6B C7B C8B O8B 149.1(3)
C9B' C7B C8B O8B -11.1(4)
O7B C7B C8B C8AB -88.1(4)
C6B C7B C8B C8AB 29.5(4)
C9B' C7B C8B C8AB -130.7(4)
C8AB C8B O8B C9B' 134.6(5)
C7B C8B O8B C9B' 14.2(5)
C8AB C8B O8B C9B 87.0(3)
C7B C8B O8B C9B -33.4(3)
C4B C4AB C8AB N1B -2.8(4)
C5B C4AB C8AB N1B 177.9(3)
C4B C4AB C8AB C8B 175.2(3)
C5B C4AB C8AB C8B -4.1(4)
O1B N1B C8AB C4AB -175.9(2)
C2B N1B C8AB C4AB 6.0(4)
O1B N1B C8AB C8B 5.9(4)
C2B N1B C8AB C8B -172.1(2)
O8B C8B C8AB C4AB -113.0(3)
C7B C8B C8AB C4AB 0.9(4)
O8B C8B C8AB N1B 65.1(3)
C7B C8B C8AB N1B 178.9(3)
C8B O8B C9B O7B 20.6(4)
C9B' O8B C9B O7B -55.5(5)
C8B O8B C9B C10B 134.5(4)
C9B' O8B C9B C10B 58.3(6)
C8B O8B C9B C11B -98.6(4)
C9B' O8B C9B C11B -174.8(6)
C7B O7B C9B O8B 1.9(4)
C9B' O7B C9B O8B 55.1(5)
C7B O7B C9B C10B -112.7(5)
C9B' O7B C9B C10B -59.5(6)
C7B O7B C9B C11B 121.1(4)
C9B' O7B C9B C11B 174.3(6)
C8B O8B C9B' O7B -56.8(6)
C9B O8B C9B' O7B 58.6(5)
C8B O8B C9B' C11' 92.7(7)
C9B O8B C9B' C11' -151.8(9)
C8B O8B C9B' C10' -146.5(7)
C9B O8B C9B' C10' -31.0(7)
C8B O8B C9B' C7B -11.3(4)
C9B O8B C9B' C7B 104.1(5)
C7B O7B C9B' O8B 73.7(5)
C9B O7B C9B' O8B -58.3(5)
C7B O7B C9B' C11' -68.0(10)
C9B O7B C9B' C11' 160.0(12)
C7B O7B C9B' C10' 168.6(8)
C9B O7B C9B' C10' 36.5(7)
C9B O7B C9B' C7B -132.0(4)
O7B C7B C9B' O8B -110.1(6)
C6B C7B C9B' O8B -107.0(10)
C8B C7B C9B' O8B 10.8(4)
C6B C7B C9B' O7B 3.1(11)
C8B C7B C9B' O7B 120.9(4)
O7B C7B C9B' C11' 134.9(7)
C6B C7B C9B' C11' 138.0(10)
C8B C7B C9B' C11' -104.2(6)
O7B C7B C9B' C10' -16.4(11)
C6B C7B C9B' C10' -13.2(18)
C8B C7B C9B' C10' 104.5(12)
O1C N1C C2C C3C 177.7(2)
C8AC N1C C2C C3C -3.1(3)
O1C N1C C2C C2D -6.1(3)
C8AC N1C C2C C2D 173.0(2)
N1C C2C C3C C4C 1.9(4)
C2D C2C C3C C4C -174.0(2)
N1C C2C C3C C31C -178.5(2)
C2D C2C C3C C31C 5.6(4)
C2C C3C C4C C4AC 1.0(4)
C31C C3C C4C C4AC -178.5(2)
C3C C4C C4AC C8AC -2.7(4)
C3C C4C C4AC C5C 176.2(2)
C8AC C4AC C5C C6C -32.9(3)
C4C C4AC C5C C6C 148.2(2)
C4AC C5C C6C C7C 55.1(3)
C5C C6C C7C O7C 67.0(3)
C5C C6C C7C C8C -48.9(3)
C6C C7C O7C C9C -156.5(2)
C8C C7C O7C C9C -32.9(2)
O7C C7C C8C O8C 18.7(2)
C6C C7C C8C O8C 138.0(2)
O7C C7C C8C C8AC -100.0(2)
C6C C7C C8C C8AC 19.2(3)
C8AC C8C O8C C9C 123.9(2)
C7C C8C O8C C9C 2.0(2)
O1C N1C C8AC C4AC -179.5(2)
C2C N1C C8AC C4AC 1.4(3)
O1C N1C C8AC C8C 0.2(3)
C2C N1C C8AC C8C -178.9(2)
C4C C4AC C8AC N1C 1.5(3)
C5C C4AC C8AC N1C -177.4(2)
C4C C4AC C8AC C8C -178.1(2)
C5C C4AC C8AC C8C 2.9(4)
O8C C8C C8AC N1C 68.9(3)
C7C C8C C8AC N1C -175.2(2)
O8C C8C C8AC C4AC -111.4(3)
C7C C8C C8AC C4AC 4.5(3)
C7C O7C C9C O8C 34.9(2)
C7C O7C C9C C11C 150.6(2)
C7C O7C C9C C10C -84.3(2)
C8C O8C C9C O7C -22.2(2)
C8C O8C C9C C11C -139.0(2)
C8C O8C C9C C10C 97.8(2)
O1D N1D C2D C3D 179.3(2)
C8AD N1D C2D C3D -1.8(4)
O1D N1D C2D C2C -5.2(3)
C8AD N1D C2D C2C 173.7(2)
N1C C2C C2D N1D 107.0(2)
C3C C2C C2D N1D -76.9(3)
N1C C2C C2D C3D -77.6(3)
C3C C2C C2D C3D 98.5(3)
N1D C2D C3D C4D 0.8(4)
C2C C2D C3D C4D -174.4(2)
N1D C2D C3D C31D -179.4(2)
C2C C2D C3D C31D 5.4(4)
C2D C3D C4D C4AD 0.3(4)
C31D C3D C4D C4AD -179.5(3)
C3D C4D C4AD C8AD -0.4(4)
C3D C4D C4AD C5D 179.9(3)
C8AD C4AD C5D C6D -30.3(3)
C4D C4AD C5D C6D 149.5(3)
C4AD C5D C6D C7D 54.0(3)
C5D C6D C7D O7D 67.2(3)
C5D C6D C7D C8D -48.4(4)
C6D C7D O7D C9D -158.8(2)
C8D C7D O7D C9D -35.0(3)
O7D C7D C8D O8D 17.6(3)
C6D C7D C8D O8D 136.4(3)
O7D C7D C8D C8AD -101.7(3)
C6D C7D C8D C8AD 17.1(4)
C8AD C8D O8D C9D 128.0(2)
C7D C8D O8D C9D 6.4(3)
O1D N1D C8AD C4AD -179.5(2)
C2D N1D C8AD C4AD 1.7(4)
O1D N1D C8AD C8D 0.8(3)
C2D N1D C8AD C8D -178.1(2)
C4D C4AD C8AD N1D -0.6(4)
C5D C4AD C8AD N1D 179.2(2)
C4D C4AD C8AD C8D 179.2(2)
C5D C4AD C8AD C8D -1.1(4)
O8D C8D C8AD N1D 71.5(3)
C7D C8D C8AD N1D -172.2(2)
O8D C8D C8AD C4AD -108.3(3)
C7D C8D C8AD C4AD 8.1(4)
C7D O7D C9D O8D 40.2(3)
C7D O7D C9D C11D 154.6(2)
C7D O7D C9D C10D -81.1(3)
C8D O8D C9D O7D -28.0(3)
C8D O8D C9D C11D -144.5(2)
C8D O8D C9D C10D 92.8(3)
